data_4038443
loop_
_publ_author_name
'Zhang, Zhe'
'Zhang, Bo-Sheng'
'Li, Kai-Li'
'An, Yang'
'Liu, Ce'
'Gou, Xue-Ya'
'Liang, Yong-Min'

_publ_section_title
;
 Palladium-Catalyzed Amination/Dearomatization Reaction of Indoles and
 Benzofurans.
;
_journal_name_full 'The Journal of organic chemistry'
_journal_paper_doi 10.1021/acs.joc.0c00475
_journal_year 2020
_chemical_formula_moiety 'C21 H20 N2 O'
_chemical_formula_sum 'C21 H20 N2 O'
_chemical_formula_weight 316.39
_space_group_crystal_system triclinic
_space_group_IT_number 2
_space_group_name_Hall '-P 1'
_space_group_name_H-M_alt 'P -1'
_atom_sites_solution_hydrogens mixed
_atom_sites_solution_primary direct
_audit_creation_date 2019-06-19
_audit_creation_method
;
Olex2 1.2
(compiled 2018.05.29 svn.r3508 for OlexSys, GUI svn.r5506)
;
_cell_angle_alpha 86.280(13)
_cell_angle_beta 69.044(13)
_cell_angle_gamma 67.987(17)
_cell_formula_units_Z 2
_cell_length_a 8.8977(14)
_cell_length_b 9.224(2)
_cell_length_c 11.7658(15)
_cell_measurement_reflns_used 1170
_cell_measurement_temperature 292.33(10)
_cell_measurement_theta_max 26.3830
_cell_measurement_theta_min 4.0220
_cell_volume 833.4(3)
_computing_cell_refinement 'CrysAlisPro 1.171.38.43f (Rigaku OD, 2015)'
_computing_data_collection 'CrysAlisPro 1.171.38.43f (Rigaku OD, 2015)'
_computing_data_reduction 'CrysAlisPro 1.171.38.43f (Rigaku OD, 2015)'
_computing_molecular_graphics 'Olex2 (Dolomanov et al., 2009)'
_computing_publication_material 'Olex2 (Dolomanov et al., 2009)'
_computing_structure_refinement 'ShelXL (Sheldrick, 2015)'
_computing_structure_solution 'ShelXS (Sheldrick, 2008)'
_diffrn_ambient_environment air
_diffrn_ambient_temperature 292.33(10)
_diffrn_detector 'CCD plate'
_diffrn_detector_area_resol_mean 16.0733
_diffrn_detector_type Eos
_diffrn_measured_fraction_theta_full 0.997
_diffrn_measured_fraction_theta_max 0.996
_diffrn_measurement_details
;
List of Runs (angles in degrees, time in seconds):

  # Type    Start    End  Width  t~exp~   \w     \q     \k     \f   Frames
--------------------------------------------------------------------------
  1  \w      4.00  91.00   1.50    8.00    --   25.05  57.00   0.00   58
  2  \w     39.00  99.00   1.50    8.00    --   25.05  38.00 150.00   40
  3  \w     -4.00  89.00   1.50    8.00    --   25.05  57.00  90.00   62
  4  \w      7.00  37.00   1.50    8.00    --   25.05  57.00-120.00   20
  5  \w    -46.00  54.50   1.50    8.00    --   25.05 -57.00-150.00   67
  6  \w    -16.00  27.50   1.50    8.00    --  -22.08 -99.00 120.00   29
;
_diffrn_measurement_device 'four-circle diffractometer'
_diffrn_measurement_device_type 'SuperNova, Dual, Cu at zero, Eos'
_diffrn_measurement_method '\w scans'
_diffrn_orient_matrix_type 'CrysAlisPro convention (1999,Acta A55,543-557)'
_diffrn_orient_matrix_UB_11 -0.0604869000
_diffrn_orient_matrix_UB_12 0.0286551000
_diffrn_orient_matrix_UB_13 0.0599541000
_diffrn_orient_matrix_UB_21 0.0147492000
_diffrn_orient_matrix_UB_22 0.0710453000
_diffrn_orient_matrix_UB_23 -0.0074531000
_diffrn_orient_matrix_UB_31 -0.0679739000
_diffrn_orient_matrix_UB_32 0.0324944000
_diffrn_orient_matrix_UB_33 -0.0233255000
_diffrn_radiation_monochromator mirror
_diffrn_radiation_probe x-ray
_diffrn_radiation_type MoK\a
_diffrn_radiation_wavelength 0.71073
_diffrn_reflns_av_R_equivalents 0.0340
_diffrn_reflns_av_unetI/netI 0.0663
_diffrn_reflns_Laue_measured_fraction_full 0.997
_diffrn_reflns_Laue_measured_fraction_max 0.996
_diffrn_reflns_limit_h_max 10
_diffrn_reflns_limit_h_min -10
_diffrn_reflns_limit_k_max 9
_diffrn_reflns_limit_k_min -11
_diffrn_reflns_limit_l_max 14
_diffrn_reflns_limit_l_min -14
_diffrn_reflns_number 5287
_diffrn_reflns_point_group_measured_fraction_full 0.997
_diffrn_reflns_point_group_measured_fraction_max 0.996
_diffrn_reflns_theta_full 25.242
_diffrn_reflns_theta_max 26.020
_diffrn_reflns_theta_min 3.709
_diffrn_source 'micro-focus sealed X-ray tube'
_diffrn_source_type 'SuperNova (Mo) X-ray Source'
_exptl_absorpt_coefficient_mu 0.078
_exptl_absorpt_correction_T_max 1.00000
_exptl_absorpt_correction_T_min 0.79238
_exptl_absorpt_correction_type multi-scan
_exptl_absorpt_process_details
;
CrysAlisPro 1.171.38.43f (Rigaku Oxford Diffraction, 2015)
Empirical absorption correction using spherical harmonics,
 implemented in SCALE3 ABSPACK scaling algorithm.
;
_exptl_crystal_colour 'clear light colourless'
_exptl_crystal_colour_lustre clear
_exptl_crystal_colour_modifier light
_exptl_crystal_colour_primary colourless
_exptl_crystal_density_diffrn 1.261
_exptl_crystal_description block
_exptl_crystal_F_000 336
_exptl_crystal_size_max 0.18
_exptl_crystal_size_mid 0.15
_exptl_crystal_size_min 0.12
_refine_diff_density_max 0.200
_refine_diff_density_min -0.221
_refine_diff_density_rms 0.047
_refine_ls_extinction_method none
_refine_ls_goodness_of_fit_ref 1.093
_refine_ls_hydrogen_treatment mixed
_refine_ls_matrix_type full
_refine_ls_number_parameters 226
_refine_ls_number_reflns 3273
_refine_ls_number_restraints 0
_refine_ls_restrained_S_all 1.093
_refine_ls_R_factor_all 0.0948
_refine_ls_R_factor_gt 0.0610
_refine_ls_shift/su_max 0.000
_refine_ls_shift/su_mean 0.000
_refine_ls_structure_factor_coef Fsqd
_refine_ls_weighting_details 'w=1/[\s^2^(Fo^2^)+(0.0555P)^2^+0.2388P] where P=(Fo^2^+2Fc^2^)/3'
_refine_ls_weighting_scheme calc
_refine_ls_wR_factor_gt 0.1432
_refine_ls_wR_factor_ref 0.1701
_reflns_Friedel_coverage 0.000
_reflns_number_gt 2178
_reflns_number_total 3273
_reflns_threshold_expression 'I > 2\s(I)'
_cod_data_source_file jo0c00475_si_004.cif
_cod_data_source_block zhangzh_z78_2
_cod_original_cell_volume 833.3(3)
_cod_database_code 4038443
_shelx_shelxl_version_number 2018/3
_shelx_space_group_comment
;
The symmetry employed for this shelxl refinement is uniquely defined
by the following loop, which should always be used as a source of
symmetry information in preference to the above space-group names.
They are only intended as comments.
;
_reflns_odcompleteness_completeness 99.59
_reflns_odcompleteness_iscentric 1
_reflns_odcompleteness_theta 26.32
_olex2_refinement_description
;
1. Fixed Uiso
 At 1.2 times of:
  All C(H) groups, All C(H,H) groups
 At 1.5 times of:
  All C(H,H,H) groups
2.a Secondary CH2 refined with riding coordinates:
 C20(H20A,H20B), C21(H21A,H21B), C23(H23A,H23B), C24(H24A,H24B)
2.b Aromatic/amide H refined with riding coordinates:
 C6(H6), C11(H11), C12(H12), C13(H13), C15(H15), C16(H16), C18(H18)
2.c Idealised Me refined as rotating group:
 C19(H19A,H19B,H19C)
;
_olex2_date_sample_data_collection 2019-06-17
_olex2_submission_special_instructions 'No special instructions were received'
_oxdiff_exptl_absorpt_empirical_details
;
Empirical correction (ABSPACK) includes:
- Absorption correction using spherical harmonics
- Frame scaling
;
_oxdiff_exptl_absorpt_empirical_full_max 1.252
_oxdiff_exptl_absorpt_empirical_full_min 0.869

loop_
_space_group_symop_operation_xyz
'x, y, z'
'-x, -y, -z'

loop_
_atom_site_label
_atom_site_type_symbol
_atom_site_fract_x
_atom_site_fract_y
_atom_site_fract_z
_atom_site_U_iso_or_equiv
_atom_site_adp_type
_atom_site_occupancy
_atom_site_site_symmetry_order
_atom_site_calc_flag
_atom_site_refinement_flags_posn
_atom_site_refinement_flags_adp
_atom_site_refinement_flags_occupancy
_atom_site_disorder_assembly
_atom_site_disorder_group
N1 N -0.0016(2) 0.2341(2) 0.17263(17) 0.0379(5) Uani 1 1 d . . . . .
N2 N -0.5835(3) 0.3951(2) 0.32335(18) 0.0413(5) Uani 1 1 d . . . . .
O3 O 0.1604(2) 0.0423(2) 0.26688(17) 0.0555(5) Uani 1 1 d . . . . .
C4 C -0.4544(3) 0.2854(3) 0.3659(2) 0.0364(6) Uani 1 1 d . . . . .
C5 C -0.1829(3) 0.2594(3) 0.0600(2) 0.0381(6) Uani 1 1 d . . . . .
C6 C -0.2004(3) 0.0774(3) 0.4531(2) 0.0434(6) Uani 1 1 d . . . . .
H6 H -0.115933 0.008602 0.480785 0.052 Uiso 1 1 calc R . . . .
C7 C 0.0210(3) 0.1317(3) 0.2625(2) 0.0388(6) Uani 1 1 d . . . . .
C8 C -0.2786(3) 0.2511(3) 0.3010(2) 0.0347(6) Uani 1 1 d . . . . .
C9 C -0.1548(3) 0.1506(3) 0.3465(2) 0.0370(6) Uani 1 1 d . . . . .
C10 C 0.1044(3) 0.1917(3) 0.0475(2) 0.0382(6) Uani 1 1 d . . . . .
C11 C 0.0794(3) 0.1603(3) -0.1449(2) 0.0448(6) Uani 1 1 d . . . . .
H11 H 0.012667 0.165524 -0.191548 0.054 Uiso 1 1 calc R . . . .
C12 C 0.2827(3) 0.1430(3) -0.0054(2) 0.0452(6) Uani 1 1 d . . . . .
H12 H 0.349724 0.137629 0.041081 0.054 Uiso 1 1 calc R . . . .
C13 C -0.4981(3) 0.2129(3) 0.4736(2) 0.0450(6) Uani 1 1 d . . . . .
H13 H -0.614871 0.234563 0.518633 0.054 Uiso 1 1 calc R . . . .
C14 C 0.0002(3) 0.2030(3) -0.0202(2) 0.0382(6) Uani 1 1 d . . . . .
C15 C -0.3740(4) 0.1096(3) 0.5166(2) 0.0474(7) Uani 1 1 d . . . . .
H15 H -0.408352 0.062112 0.588334 0.057 Uiso 1 1 calc R . . . .
C16 C 0.2573(4) 0.1101(3) -0.1988(2) 0.0483(7) Uani 1 1 d . . . . .
H16 H 0.310413 0.081123 -0.282141 0.058 Uiso 1 1 calc R . . . .
C17 C -0.1875(3) 0.3118(3) 0.1841(2) 0.0363(6) Uani 1 1 d . . . . .
C18 C 0.3588(4) 0.1022(3) -0.1301(2) 0.0497(7) Uani 1 1 d . . . . .
H18 H 0.478777 0.069184 -0.168260 0.060 Uiso 1 1 calc R . . . .
C19 C -0.2411(3) 0.4900(3) 0.1944(3) 0.0493(7) Uani 1 1 d . . . . .
H19A H -0.239218 0.522093 0.269749 0.074 Uiso 1 1 calc GR . . . .
H19B H -0.356301 0.539914 0.192845 0.074 Uiso 1 1 calc GR . . . .
H19C H -0.161445 0.519916 0.127153 0.074 Uiso 1 1 calc GR . . . .
C20 C -0.6846(4) 0.5449(3) 0.3980(3) 0.0631(9) Uani 1 1 d . . . . .
H20A H -0.614476 0.607447 0.386647 0.076 Uiso 1 1 calc R . . . .
H20B H -0.728394 0.527959 0.483864 0.076 Uiso 1 1 calc R . . . .
C21 C -0.7146(4) 0.3417(4) 0.3134(3) 0.0594(8) Uani 1 1 d . . . . .
H21A H -0.767961 0.300603 0.388422 0.071 Uiso 1 1 calc R . . . .
H21B H -0.664549 0.261940 0.246305 0.071 Uiso 1 1 calc R . . . .
C22 C -0.3181(4) 0.2732(4) 0.0318(3) 0.0612(9) Uani 1 1 d . . . . .
C23 C -0.8444(4) 0.4914(4) 0.2895(4) 0.0802(11) Uani 1 1 d . . . . .
H23A H -0.961069 0.491297 0.323682 0.096 Uiso 1 1 calc R . . . .
H23B H -0.815025 0.502734 0.202551 0.096 Uiso 1 1 calc R . . . .
C24 C -0.8313(5) 0.6237(4) 0.3525(4) 0.0790(11) Uani 1 1 d . . . . .
H24A H -0.806568 0.699679 0.295324 0.095 Uiso 1 1 calc R . . . .
H24B H -0.938895 0.676931 0.419849 0.095 Uiso 1 1 calc R . . . .
H22A H -0.300(4) 0.243(3) -0.053(3) 0.061(8) Uiso 1 1 d . . . . .
H22B H -0.437(4) 0.319(3) 0.089(3) 0.068(9) Uiso 1 1 d . . . . .

loop_
_atom_site_aniso_label
_atom_site_aniso_U_11
_atom_site_aniso_U_22
_atom_site_aniso_U_33
_atom_site_aniso_U_23
_atom_site_aniso_U_13
_atom_site_aniso_U_12
N1 0.0319(11) 0.0471(12) 0.0334(11) 0.0053(9) -0.0122(9) -0.0135(9)
N2 0.0339(12) 0.0435(12) 0.0460(12) -0.0033(10) -0.0162(10) -0.0112(9)
O3 0.0384(11) 0.0731(14) 0.0548(12) 0.0177(10) -0.0222(9) -0.0177(10)
C4 0.0375(14) 0.0366(13) 0.0364(13) -0.0020(10) -0.0134(11) -0.0146(11)
C5 0.0386(14) 0.0445(14) 0.0331(13) 0.0094(11) -0.0155(11) -0.0163(11)
C6 0.0476(16) 0.0502(16) 0.0388(14) 0.0094(12) -0.0220(13) -0.0199(13)
C7 0.0382(14) 0.0469(15) 0.0363(13) 0.0061(11) -0.0172(11) -0.0182(12)
C8 0.0379(14) 0.0365(13) 0.0323(12) 0.0000(10) -0.0128(11) -0.0160(11)
C9 0.0378(14) 0.0428(14) 0.0340(13) 0.0021(11) -0.0140(11) -0.0178(11)
C10 0.0383(14) 0.0376(14) 0.0352(13) 0.0055(10) -0.0107(11) -0.0135(11)
C11 0.0515(17) 0.0487(16) 0.0364(14) 0.0049(12) -0.0168(13) -0.0206(13)
C12 0.0369(15) 0.0537(16) 0.0421(14) 0.0073(12) -0.0124(12) -0.0164(12)
C13 0.0386(15) 0.0556(17) 0.0391(14) 0.0019(12) -0.0084(12) -0.0209(13)
C14 0.0393(14) 0.0387(14) 0.0361(13) 0.0072(11) -0.0135(11) -0.0150(11)
C15 0.0512(17) 0.0567(17) 0.0387(14) 0.0112(12) -0.0147(13) -0.0274(14)
C16 0.0505(17) 0.0493(16) 0.0350(14) 0.0022(12) -0.0054(13) -0.0173(13)
C17 0.0324(13) 0.0406(14) 0.0367(13) 0.0057(11) -0.0138(11) -0.0139(11)
C18 0.0392(15) 0.0511(17) 0.0470(16) 0.0055(13) -0.0057(13) -0.0142(13)
C19 0.0465(16) 0.0434(16) 0.0560(17) 0.0053(13) -0.0158(14) -0.0176(13)
C20 0.0557(19) 0.0510(18) 0.074(2) -0.0135(15) -0.0285(17) -0.0032(14)
C21 0.0517(18) 0.068(2) 0.069(2) 0.0017(16) -0.0293(16) -0.0267(15)
C22 0.0463(19) 0.100(3) 0.0394(16) 0.0055(16) -0.0185(15) -0.0277(18)
C23 0.057(2) 0.088(3) 0.103(3) 0.004(2) -0.049(2) -0.0155(19)
C24 0.061(2) 0.067(2) 0.098(3) -0.0040(19) -0.039(2) -0.0009(17)

loop_
_atom_type_symbol
_atom_type_description
_atom_type_scat_dispersion_real
_atom_type_scat_dispersion_imag
_atom_type_scat_source
C C 0.0033 0.0016 'International Tables Vol C Tables 4.2.6.8 and 6.1.1.4'
H H 0.0000 0.0000 'International Tables Vol C Tables 4.2.6.8 and 6.1.1.4'
N N 0.0061 0.0033 'International Tables Vol C Tables 4.2.6.8 and 6.1.1.4'
O O 0.0106 0.0060 'International Tables Vol C Tables 4.2.6.8 and 6.1.1.4'

loop_
_geom_angle_atom_site_label_1
_geom_angle_atom_site_label_2
_geom_angle_atom_site_label_3
_geom_angle
_geom_angle_site_symmetry_1
_geom_angle_site_symmetry_3
_geom_angle_publ_flag
C7 N1 C10 122.0(2) . . ?
C7 N1 C17 112.76(19) . . ?
C10 N1 C17 109.24(17) . . ?
C4 N2 C20 114.32(19) . . ?
C4 N2 C21 116.3(2) . . ?
C20 N2 C21 104.5(2) . . ?
C8 C4 N2 120.3(2) . . ?
C13 C4 N2 122.4(2) . . ?
C13 C4 C8 117.3(2) . . ?
C14 C5 C17 105.53(19) . . ?
C22 C5 C14 127.8(2) . . ?
C22 C5 C17 126.5(2) . . ?
C9 C6 H6 120.9 . . ?
C15 C6 H6 120.9 . . ?
C15 C6 C9 118.1(2) . . ?
N1 C7 C9 106.01(19) . . ?
O3 C7 N1 125.9(2) . . ?
O3 C7 C9 128.1(2) . . ?
C4 C8 C9 119.8(2) . . ?
C4 C8 C17 130.9(2) . . ?
C9 C8 C17 109.2(2) . . ?
C6 C9 C7 127.8(2) . . ?
C6 C9 C8 122.1(2) . . ?
C8 C9 C7 110.0(2) . . ?
C12 C10 N1 128.2(2) . . ?
C12 C10 C14 122.3(2) . . ?
C14 C10 N1 109.5(2) . . ?
C14 C11 H11 120.2 . . ?
C16 C11 H11 120.2 . . ?
C16 C11 C14 119.5(2) . . ?
C10 C12 H12 121.1 . . ?
C10 C12 C18 117.9(2) . . ?
C18 C12 H12 121.1 . . ?
C4 C13 H13 118.7 . . ?
C15 C13 C4 122.6(2) . . ?
C15 C13 H13 118.7 . . ?
C10 C14 C5 110.0(2) . . ?
C11 C14 C5 131.2(2) . . ?
C11 C14 C10 118.8(2) . . ?
C6 C15 C13 120.0(2) . . ?
C6 C15 H15 120.0 . . ?
C13 C15 H15 120.0 . . ?
C11 C16 H16 119.6 . . ?
C11 C16 C18 120.9(2) . . ?
C18 C16 H16 119.6 . . ?
N1 C17 C5 102.30(18) . . ?
N1 C17 C8 101.71(17) . . ?
N1 C17 C19 109.5(2) . . ?
C8 C17 C5 120.1(2) . . ?
C8 C17 C19 112.6(2) . . ?
C19 C17 C5 109.43(19) . . ?
C12 C18 C16 120.6(3) . . ?
C12 C18 H18 119.7 . . ?
C16 C18 H18 119.7 . . ?
C17 C19 H19A 109.5 . . ?
C17 C19 H19B 109.5 . . ?
C17 C19 H19C 109.5 . . ?
H19A C19 H19B 109.5 . . ?
H19A C19 H19C 109.5 . . ?
H19B C19 H19C 109.5 . . ?
N2 C20 H20A 110.9 . . ?
N2 C20 H20B 110.9 . . ?
N2 C20 C24 104.3(2) . . ?
H20A C20 H20B 108.9 . . ?
C24 C20 H20A 110.9 . . ?
C24 C20 H20B 110.9 . . ?
N2 C21 H21A 111.3 . . ?
N2 C21 H21B 111.3 . . ?
N2 C21 C23 102.3(2) . . ?
H21A C21 H21B 109.2 . . ?
C23 C21 H21A 111.3 . . ?
C23 C21 H21B 111.3 . . ?
C5 C22 H22A 119.1(17) . . ?
C5 C22 H22B 122.6(17) . . ?
H22A C22 H22B 118(2) . . ?
C21 C23 H23A 110.8 . . ?
C21 C23 H23B 110.8 . . ?
C21 C23 C24 105.0(3) . . ?
H23A C23 H23B 108.8 . . ?
C24 C23 H23A 110.8 . . ?
C24 C23 H23B 110.8 . . ?
C20 C24 C23 105.2(3) . . ?
C20 C24 H24A 110.7 . . ?
C20 C24 H24B 110.7 . . ?
C23 C24 H24A 110.7 . . ?
C23 C24 H24B 110.7 . . ?
H24A C24 H24B 108.8 . . ?

loop_
_geom_bond_atom_site_label_1
_geom_bond_atom_site_label_2
_geom_bond_distance
_geom_bond_site_symmetry_2
_geom_bond_publ_flag
N1 C7 1.389(3) . ?
N1 C10 1.419(3) . ?
N1 C17 1.494(3) . ?
N2 C4 1.439(3) . ?
N2 C20 1.466(3) . ?
N2 C21 1.467(3) . ?
O3 C7 1.222(3) . ?
C4 C8 1.392(3) . ?
C4 C13 1.391(3) . ?
C5 C14 1.465(3) . ?
C5 C17 1.549(3) . ?
C5 C22 1.320(4) . ?
C6 H6 0.9300 . ?
C6 C9 1.387(3) . ?
C6 C15 1.376(4) . ?
C7 C9 1.472(3) . ?
C8 C9 1.397(3) . ?
C8 C17 1.519(3) . ?
C10 C12 1.379(3) . ?
C10 C14 1.397(3) . ?
C11 H11 0.9300 . ?
C11 C14 1.389(3) . ?
C11 C16 1.375(4) . ?
C12 H12 0.9300 . ?
C12 C18 1.387(4) . ?
C13 H13 0.9300 . ?
C13 C15 1.390(4) . ?
C15 H15 0.9300 . ?
C16 H16 0.9300 . ?
C16 C18 1.392(4) . ?
C17 C19 1.530(3) . ?
C18 H18 0.9300 . ?
C19 H19A 0.9600 . ?
C19 H19B 0.9600 . ?
C19 H19C 0.9600 . ?
C20 H20A 0.9700 . ?
C20 H20B 0.9700 . ?
C20 C24 1.502(4) . ?
C21 H21A 0.9700 . ?
C21 H21B 0.9700 . ?
C21 C23 1.519(4) . ?
C22 H22A 0.99(3) . ?
C22 H22B 0.97(3) . ?
C23 H23A 0.9700 . ?
C23 H23B 0.9700 . ?
C23 C24 1.529(5) . ?
C24 H24A 0.9700 . ?
C24 H24B 0.9700 . ?

loop_
_geom_torsion_atom_site_label_1
_geom_torsion_atom_site_label_2
_geom_torsion_atom_site_label_3
_geom_torsion_atom_site_label_4
_geom_torsion
_geom_torsion_site_symmetry_1
_geom_torsion_site_symmetry_2
_geom_torsion_site_symmetry_3
_geom_torsion_site_symmetry_4
_geom_torsion_publ_flag
N1 C7 C9 C6 -177.6(2) . . . . ?
N1 C7 C9 C8 5.5(3) . . . . ?
N1 C10 C12 C18 177.7(2) . . . . ?
N1 C10 C14 C5 1.8(3) . . . . ?
N1 C10 C14 C11 -177.4(2) . . . . ?
N2 C4 C8 C9 176.7(2) . . . . ?
N2 C4 C8 C17 0.2(4) . . . . ?
N2 C4 C13 C15 -178.5(2) . . . . ?
N2 C20 C24 C23 20.8(4) . . . . ?
N2 C21 C23 C24 -29.1(3) . . . . ?
O3 C7 C9 C6 4.1(4) . . . . ?
O3 C7 C9 C8 -172.8(3) . . . . ?
C4 N2 C20 C24 -168.6(3) . . . . ?
C4 N2 C21 C23 170.2(2) . . . . ?
C4 C8 C9 C6 2.7(4) . . . . ?
C4 C8 C9 C7 179.8(2) . . . . ?
C4 C8 C17 N1 176.3(2) . . . . ?
C4 C8 C17 C5 -71.9(3) . . . . ?
C4 C8 C17 C19 59.2(3) . . . . ?
C4 C13 C15 C6 1.1(4) . . . . ?
C7 N1 C10 C12 -57.7(4) . . . . ?
C7 N1 C10 C14 121.1(2) . . . . ?
C7 N1 C17 C5 -120.5(2) . . . . ?
C7 N1 C17 C8 4.1(3) . . . . ?
C7 N1 C17 C19 123.5(2) . . . . ?
C8 C4 C13 C15 -0.3(4) . . . . ?
C9 C6 C15 C13 -0.1(4) . . . . ?
C9 C8 C17 N1 -0.5(2) . . . . ?
C9 C8 C17 C5 111.3(2) . . . . ?
C9 C8 C17 C19 -117.6(2) . . . . ?
C10 N1 C7 O3 39.2(4) . . . . ?
C10 N1 C7 C9 -139.1(2) . . . . ?
C10 N1 C17 C5 18.6(2) . . . . ?
C10 N1 C17 C8 143.24(19) . . . . ?
C10 N1 C17 C19 -97.4(2) . . . . ?
C10 C12 C18 C16 -0.2(4) . . . . ?
C11 C16 C18 C12 0.8(4) . . . . ?
C12 C10 C14 C5 -179.3(2) . . . . ?
C12 C10 C14 C11 1.5(4) . . . . ?
C13 C4 C8 C9 -1.6(3) . . . . ?
C13 C4 C8 C17 -178.1(2) . . . . ?
C14 C5 C17 N1 -16.9(2) . . . . ?
C14 C5 C17 C8 -128.4(2) . . . . ?
C14 C5 C17 C19 99.1(2) . . . . ?
C14 C10 C12 C18 -1.0(4) . . . . ?
C14 C11 C16 C18 -0.2(4) . . . . ?
C15 C6 C9 C7 -178.4(2) . . . . ?
C15 C6 C9 C8 -1.8(4) . . . . ?
C16 C11 C14 C5 -179.9(2) . . . . ?
C16 C11 C14 C10 -0.9(4) . . . . ?
C17 N1 C7 O3 172.4(2) . . . . ?
C17 N1 C7 C9 -6.0(3) . . . . ?
C17 N1 C10 C12 167.7(2) . . . . ?
C17 N1 C10 C14 -13.5(3) . . . . ?
C17 C5 C14 C10 10.0(3) . . . . ?
C17 C5 C14 C11 -171.0(3) . . . . ?
C17 C8 C9 C6 179.9(2) . . . . ?
C17 C8 C9 C7 -3.0(3) . . . . ?
C20 N2 C4 C8 -109.0(3) . . . . ?
C20 N2 C4 C13 69.2(3) . . . . ?
C20 N2 C21 C23 43.2(3) . . . . ?
C21 N2 C4 C8 128.9(3) . . . . ?
C21 N2 C4 C13 -52.9(3) . . . . ?
C21 N2 C20 C24 -40.3(3) . . . . ?
C21 C23 C24 C20 5.2(4) . . . . ?
C22 C5 C14 C10 -174.1(3) . . . . ?
C22 C5 C14 C11 4.9(5) . . . . ?
C22 C5 C17 N1 167.1(3) . . . . ?
C22 C5 C17 C8 55.6(4) . . . . ?
C22 C5 C17 C19 -76.9(3) . . . . ?
